data_4135069
loop_
_publ_author_name
'Scholz, Alexander Stefan'
'Massoth, Julian'
'Bursch, Markus'
'Mewes, Jan'
'Hetzke, Thilo'
'Wolf, Bernd'
'Bolte, Michael'
'Lerner, Hans-Wolfram'
'Grimme, Stefan'
'Wagner, Matthias'

_publ_section_title
;
 BNB-Doped Phenalenyls: Modular Synthesis, Optoelectronic Properties, and
 One-Electron Reduction.
;
_journal_name_full 'Journal of the American Chemical Society'
_journal_paper_doi 10.1021/jacs.0c03118
_journal_year 2020
_chemical_formula_moiety 'C28 H30 B2'
_chemical_formula_sum 'C28 H30 B2'
_chemical_formula_weight 388.14
_space_group_crystal_system monoclinic
_space_group_IT_number 14
_space_group_name_Hall '-P 2yn'
_space_group_name_H-M_alt 'P 1 21/n 1'
_atom_sites_solution_hydrogens mixed
_atom_sites_solution_primary direct
_audit_creation_method SHELXL-2016/6
_cell_angle_alpha 90
_cell_angle_beta 102.299(4)
_cell_angle_gamma 90
_cell_formula_units_Z 4
_cell_length_a 8.0114(4)
_cell_length_b 20.4702(10)
_cell_length_c 14.6659(7)
_cell_measurement_reflns_used 24734
_cell_measurement_temperature 173(2)
_cell_measurement_theta_max 27.62
_cell_measurement_theta_min 2.68
_cell_volume 2349.9(2)
_computing_cell_refinement 'X-Area (Stoe & Cie, 2001)'
_computing_data_collection 'X-Area (Stoe & Cie, 2001)'
_computing_data_reduction 'X-Area (Stoe & Cie, 2001)'
_computing_molecular_graphics 'XP in SHELXTL-Plus (Sheldrick, 2008)'
_computing_structure_refinement 'SHELXL-2016/6 (Sheldrick, 2016)'
_diffrn_ambient_temperature 173(2)
_diffrn_measured_fraction_theta_full 0.998
_diffrn_measured_fraction_theta_max 0.998
_diffrn_measurement_device_type 'STOE IPDS II two-circle-diffractometer'
_diffrn_measurement_method \w
_diffrn_radiation_type MoK\a
_diffrn_radiation_wavelength 0.71073
_diffrn_reflns_av_R_equivalents 0.0435
_diffrn_reflns_av_unetI/netI 0.0304
_diffrn_reflns_Laue_measured_fraction_full 0.998
_diffrn_reflns_Laue_measured_fraction_max 0.998
_diffrn_reflns_limit_h_max 9
_diffrn_reflns_limit_h_min -9
_diffrn_reflns_limit_k_max 24
_diffrn_reflns_limit_k_min -24
_diffrn_reflns_limit_l_max 17
_diffrn_reflns_limit_l_min -17
_diffrn_reflns_number 20881
_diffrn_reflns_point_group_measured_fraction_full 0.998
_diffrn_reflns_point_group_measured_fraction_max 0.998
_diffrn_reflns_theta_full 25.000
_diffrn_reflns_theta_max 25.027
_diffrn_reflns_theta_min 2.786
_diffrn_source 'Genix 3D I\mS microfocus X-ray source'
_exptl_absorpt_coefficient_mu 0.060
_exptl_absorpt_correction_T_max 1.000
_exptl_absorpt_correction_T_min 0.669
_exptl_absorpt_correction_type multi-scan
_exptl_absorpt_process_details 'X-Area (Stoe & Cie, 2001)'
_exptl_crystal_colour colourless
_exptl_crystal_density_diffrn 1.097
_exptl_crystal_description plate
_exptl_crystal_F_000 832
_exptl_crystal_size_max 0.240
_exptl_crystal_size_mid 0.210
_exptl_crystal_size_min 0.110
_refine_diff_density_max 0.219
_refine_diff_density_min -0.179
_refine_diff_density_rms 0.038
_refine_ls_extinction_method none
_refine_ls_goodness_of_fit_ref 1.146
_refine_ls_hydrogen_treatment mixed
_refine_ls_matrix_type full
_refine_ls_number_parameters 285
_refine_ls_number_reflns 4144
_refine_ls_number_restraints 0
_refine_ls_restrained_S_all 1.146
_refine_ls_R_factor_all 0.0686
_refine_ls_R_factor_gt 0.0571
_refine_ls_shift/su_max 0.000
_refine_ls_shift/su_mean 0.000
_refine_ls_structure_factor_coef Fsqd
_refine_ls_weighting_details 'w=1/[\s^2^(Fo^2^)+(0.0476P)^2^+1.1033P] where P=(Fo^2^+2Fc^2^)/3'
_refine_ls_weighting_scheme calc
_refine_ls_wR_factor_gt 0.1248
_refine_ls_wR_factor_ref 0.1302
_reflns_Friedel_coverage 0.000
_reflns_number_gt 3526
_reflns_number_total 4144
_reflns_threshold_expression 'I > 2\s(I)'
_cod_data_source_file ja0c03118_si_021.cif
_cod_data_source_block wa2729
_cod_original_sg_symbol_H-M 'P 21/n'
_cod_database_code 4135069
_shelx_shelxl_version_number 2016/6
_shelx_space_group_comment
; 
The symmetry employed for this shelxl refinement is uniquely defined 
by the following loop, which should always be used as a source of 
symmetry information in preference to the above space-group names. 
They are only intended as comments. 
;
_shelx_estimated_absorpt_t_min 0.986
_shelx_estimated_absorpt_t_max 0.993

loop_
_space_group_symop_operation_xyz
'x, y, z'
'x+1/2, -y+1/2, z+1/2'
'-x, -y, -z'
'-x-1/2, y-1/2, -z-1/2'

loop_
_atom_site_label
_atom_site_type_symbol
_atom_site_fract_x
_atom_site_fract_y
_atom_site_fract_z
_atom_site_U_iso_or_equiv
_atom_site_adp_type
_atom_site_occupancy
_atom_site_site_symmetry_order
_atom_site_calc_flag
_atom_site_refinement_flags_posn
_atom_site_refinement_flags_adp
_atom_site_refinement_flags_occupancy
_atom_site_disorder_assembly
_atom_site_disorder_group
B1 B 0.5908(3) 0.26622(10) 0.59099(14) 0.0267(4) Uani 1 1 d . . . . .
B2 B 0.6605(3) 0.18076(10) 0.58337(14) 0.0246(4) Uani 1 1 d . . . . .
H1 H 0.736(3) 0.2339(10) 0.6151(14) 0.033(5) Uiso 1 1 d . . . . .
H2 H 0.542(3) 0.2174(9) 0.5388(14) 0.031(5) Uiso 1 1 d . . . . .
C1 C 0.4949(2) 0.26030(9) 0.67408(12) 0.0269(4) Uani 1 1 d . . . . .
C2 C 0.5009(2) 0.19583(8) 0.70994(12) 0.0252(4) Uani 1 1 d . . . . .
C3 C 0.5884(2) 0.14951(8) 0.66519(12) 0.0248(4) Uani 1 1 d . . . . .
C4 C 0.6018(2) 0.08648(9) 0.69819(13) 0.0306(4) Uani 1 1 d . . . . .
H4 H 0.660670 0.054696 0.669782 0.037 Uiso 1 1 calc R U . . .
C5 C 0.5287(3) 0.06871(10) 0.77405(15) 0.0384(5) Uani 1 1 d . . . . .
H5 H 0.538555 0.024862 0.795754 0.046 Uiso 1 1 calc R U . . .
C6 C 0.4438(3) 0.11332(10) 0.81712(14) 0.0383(5) Uani 1 1 d . . . . .
H6 H 0.396471 0.100200 0.868377 0.046 Uiso 1 1 calc R U . . .
C7 C 0.4262(2) 0.17883(9) 0.78564(13) 0.0304(4) Uani 1 1 d . . . . .
C8 C 0.3393(3) 0.22863(11) 0.82411(14) 0.0384(5) Uani 1 1 d . . . . .
H8 H 0.286819 0.218980 0.874832 0.046 Uiso 1 1 calc R U . . .
C9 C 0.3309(3) 0.29065(10) 0.78827(15) 0.0391(5) Uani 1 1 d . . . . .
H9 H 0.271100 0.323429 0.814262 0.047 Uiso 1 1 calc R U . . .
C10 C 0.4086(3) 0.30692(10) 0.71387(14) 0.0350(5) Uani 1 1 d . . . . .
H10 H 0.401585 0.350424 0.690822 0.042 Uiso 1 1 calc R U . . .
C11 C 0.6194(2) 0.33104(9) 0.53836(13) 0.0276(4) Uani 1 1 d . . . . .
C12 C 0.7438(3) 0.37621(9) 0.58203(13) 0.0347(5) Uani 1 1 d . . . . .
C13 C 0.7612(3) 0.43570(10) 0.53891(14) 0.0393(5) Uani 1 1 d . . . . .
H13 H 0.847000 0.465309 0.568651 0.047 Uiso 1 1 calc R U . . .
C14 C 0.6579(3) 0.45323(9) 0.45422(14) 0.0349(5) Uani 1 1 d . . . . .
C15 C 0.5362(3) 0.40844(10) 0.41158(14) 0.0361(5) Uani 1 1 d . . . . .
H15 H 0.464180 0.419336 0.353330 0.043 Uiso 1 1 calc R U . . .
C16 C 0.5162(2) 0.34793(9) 0.45153(14) 0.0313(4) Uani 1 1 d . . . . .
C17 C 0.8579(4) 0.36177(12) 0.67617(16) 0.0579(7) Uani 1 1 d . . . . .
H17A H 0.938171 0.326868 0.669532 0.087 Uiso 1 1 calc R U . . .
H17B H 0.787676 0.347868 0.719815 0.087 Uiso 1 1 calc R U . . .
H17C H 0.921667 0.401230 0.700117 0.087 Uiso 1 1 calc R U . . .
C18 C 0.6783(3) 0.51862(10) 0.41062(17) 0.0496(6) Uani 1 1 d . . . . .
H18A H 0.721881 0.512217 0.353674 0.074 Uiso 1 1 calc R U . . .
H18B H 0.759045 0.545447 0.454757 0.074 Uiso 1 1 calc R U . . .
H18C H 0.567370 0.540705 0.395069 0.074 Uiso 1 1 calc R U . . .
C19 C 0.3816(3) 0.30118(12) 0.40070(17) 0.0509(6) Uani 1 1 d . . . . .
H19A H 0.314747 0.322601 0.344987 0.076 Uiso 1 1 calc R U . . .
H19B H 0.305793 0.288494 0.442016 0.076 Uiso 1 1 calc R U . . .
H19C H 0.437187 0.262192 0.382195 0.076 Uiso 1 1 calc R U . . .
C21 C 0.7568(2) 0.14168(8) 0.51758(12) 0.0239(4) Uani 1 1 d . . . . .
C22 C 0.9341(2) 0.14664(10) 0.52410(14) 0.0340(5) Uani 1 1 d . . . . .
C23 C 1.0140(2) 0.10541(11) 0.47125(15) 0.0382(5) Uani 1 1 d . . . . .
H23 H 1.133936 0.109206 0.476703 0.046 Uiso 1 1 calc R U . . .
C24 C 0.9256(3) 0.05910(10) 0.41108(13) 0.0335(4) Uani 1 1 d . . . . .
C25 C 0.7504(2) 0.05494(9) 0.40361(13) 0.0303(4) Uani 1 1 d . . . . .
H25 H 0.686891 0.023688 0.362370 0.036 Uiso 1 1 calc R U . . .
C26 C 0.6650(2) 0.09541(8) 0.45502(12) 0.0244(4) Uani 1 1 d . . . . .
C27 C 1.0401(3) 0.19601(14) 0.5880(2) 0.0609(7) Uani 1 1 d . . . . .
H27A H 1.160830 0.190565 0.586055 0.091 Uiso 1 1 calc R U . . .
H27B H 1.025398 0.189260 0.652020 0.091 Uiso 1 1 calc R U . . .
H27C H 1.002942 0.240233 0.567544 0.091 Uiso 1 1 calc R U . . .
C28 C 1.0177(3) 0.01480(12) 0.35595(16) 0.0465(6) Uani 1 1 d . . . . .
H28A H 1.069871 0.041064 0.313603 0.070 Uiso 1 1 calc R U . . .
H28B H 0.936122 -0.016012 0.319599 0.070 Uiso 1 1 calc R U . . .
H28C H 1.106812 -0.009446 0.398820 0.070 Uiso 1 1 calc R U . . .
C29 C 0.4739(2) 0.08870(10) 0.44271(14) 0.0330(4) Uani 1 1 d . . . . .
H29A H 0.446590 0.074072 0.501466 0.049 Uiso 1 1 calc R U . . .
H29B H 0.431441 0.056623 0.393644 0.049 Uiso 1 1 calc R U . . .
H29C H 0.419545 0.131056 0.425021 0.049 Uiso 1 1 calc R U . . .

loop_
_atom_site_aniso_label
_atom_site_aniso_U_11
_atom_site_aniso_U_22
_atom_site_aniso_U_33
_atom_site_aniso_U_23
_atom_site_aniso_U_13
_atom_site_aniso_U_12
B1 0.0287(10) 0.0241(10) 0.0255(11) -0.0030(8) 0.0019(8) 0.0015(8)
B2 0.0220(9) 0.0223(10) 0.0274(10) -0.0011(8) 0.0005(8) -0.0003(8)
C1 0.0281(9) 0.0260(9) 0.0253(9) -0.0026(7) 0.0025(7) 0.0011(7)
C2 0.0244(9) 0.0272(9) 0.0225(9) -0.0020(7) 0.0017(7) -0.0026(7)
C3 0.0222(8) 0.0257(9) 0.0247(9) -0.0028(7) 0.0014(7) -0.0006(7)
C4 0.0337(10) 0.0253(9) 0.0320(10) 0.0005(8) 0.0051(8) 0.0015(8)
C5 0.0493(12) 0.0283(10) 0.0371(11) 0.0069(9) 0.0081(10) -0.0046(9)
C6 0.0448(12) 0.0425(12) 0.0294(10) 0.0043(9) 0.0115(9) -0.0091(9)
C7 0.0297(10) 0.0359(10) 0.0255(9) -0.0021(8) 0.0055(8) -0.0054(8)
C8 0.0393(11) 0.0490(12) 0.0303(11) -0.0077(9) 0.0152(9) -0.0051(9)
C9 0.0423(12) 0.0410(12) 0.0369(11) -0.0116(9) 0.0150(9) 0.0044(9)
C10 0.0418(11) 0.0273(10) 0.0359(11) -0.0055(8) 0.0082(9) 0.0048(8)
C11 0.0335(10) 0.0250(9) 0.0260(9) 0.0001(7) 0.0099(8) 0.0041(8)
C12 0.0509(12) 0.0249(9) 0.0271(10) -0.0014(8) 0.0059(9) -0.0023(9)
C13 0.0576(14) 0.0260(10) 0.0350(11) -0.0063(8) 0.0114(10) -0.0060(9)
C14 0.0499(12) 0.0253(10) 0.0348(11) 0.0032(8) 0.0211(10) 0.0069(8)
C15 0.0395(11) 0.0371(11) 0.0319(11) 0.0095(9) 0.0083(9) 0.0101(9)
C16 0.0298(10) 0.0324(10) 0.0317(10) 0.0040(8) 0.0067(8) 0.0056(8)
C17 0.0840(19) 0.0399(13) 0.0387(13) -0.0003(10) -0.0116(12) -0.0195(12)
C18 0.0727(17) 0.0331(12) 0.0487(14) 0.0096(10) 0.0259(12) 0.0044(11)
C19 0.0421(13) 0.0550(14) 0.0456(13) 0.0158(11) -0.0128(10) -0.0080(11)
C21 0.0240(9) 0.0233(9) 0.0247(9) 0.0020(7) 0.0057(7) 0.0006(7)
C22 0.0248(10) 0.0422(11) 0.0336(11) -0.0038(9) 0.0030(8) -0.0015(8)
C23 0.0216(9) 0.0532(13) 0.0407(12) -0.0004(10) 0.0087(8) 0.0048(9)
C24 0.0351(11) 0.0376(11) 0.0301(10) 0.0040(8) 0.0120(8) 0.0111(8)
C25 0.0365(11) 0.0271(9) 0.0277(10) -0.0020(8) 0.0077(8) 0.0018(8)
C26 0.0254(9) 0.0232(9) 0.0251(9) 0.0016(7) 0.0064(7) -0.0008(7)
C27 0.0285(11) 0.0798(19) 0.0720(18) -0.0325(15) 0.0051(11) -0.0118(12)
C28 0.0483(13) 0.0538(14) 0.0415(13) 0.0011(10) 0.0191(11) 0.0197(11)
C29 0.0261(10) 0.0355(10) 0.0375(11) -0.0087(9) 0.0072(8) -0.0040(8)

loop_
_atom_type_symbol
_atom_type_description
_atom_type_scat_dispersion_real
_atom_type_scat_dispersion_imag
_atom_type_scat_source
C C 0.0033 0.0016 'International Tables Vol C Tables 4.2.6.8 and 6.1.1.4'
H H 0.0000 0.0000 'International Tables Vol C Tables 4.2.6.8 and 6.1.1.4'
B B 0.0013 0.0007 'International Tables Vol C Tables 4.2.6.8 and 6.1.1.4'

loop_
_geom_angle_atom_site_label_1
_geom_angle_atom_site_label_2
_geom_angle_atom_site_label_3
_geom_angle
_geom_angle_site_symmetry_1
_geom_angle_site_symmetry_3
_geom_angle_publ_flag
C11 B1 C1 126.05(16) . . ?
C11 B1 B2 133.67(16) . . ?
C1 B1 B2 100.20(14) . . ?
C11 B1 H1 110.1(9) . . ?
C1 B1 H1 107.4(9) . . ?
C11 B1 H2 115.3(9) . . ?
C1 B1 H2 105.4(9) . . ?
H1 B1 H2 84.8(12) . . ?
C3 B2 C21 124.57(15) . . ?
C3 B2 B1 100.04(14) . . ?
C21 B2 B1 135.36(16) . . ?
C3 B2 H1 106.7(9) . . ?
C21 B2 H1 113.6(9) . . ?
C3 B2 H2 105.9(9) . . ?
C21 B2 H2 113.2(9) . . ?
H1 B2 H2 85.9(13) . . ?
C10 C1 C2 117.88(17) . . ?
C10 C1 B1 130.11(17) . . ?
C2 C1 B1 112.00(15) . . ?
C7 C2 C1 122.31(17) . . ?
C7 C2 C3 122.16(16) . . ?
C1 C2 C3 115.52(16) . . ?
C4 C3 C2 118.25(17) . . ?
C4 C3 B2 129.52(17) . . ?
C2 C3 B2 112.23(15) . . ?
C3 C4 C5 120.35(18) . . ?
C3 C4 H4 119.8 . . ?
C5 C4 H4 119.8 . . ?
C6 C5 C4 121.45(18) . . ?
C6 C5 H5 119.3 . . ?
C4 C5 H5 119.3 . . ?
C5 C6 C7 120.37(18) . . ?
C5 C6 H6 119.8 . . ?
C7 C6 H6 119.8 . . ?
C2 C7 C6 117.42(18) . . ?
C2 C7 C8 117.51(18) . . ?
C6 C7 C8 125.07(18) . . ?
C9 C8 C7 120.12(19) . . ?
C9 C8 H8 119.9 . . ?
C7 C8 H8 119.9 . . ?
C8 C9 C10 121.53(18) . . ?
C8 C9 H9 119.2 . . ?
C10 C9 H9 119.2 . . ?
C1 C10 C9 120.61(19) . . ?
C1 C10 H10 119.7 . . ?
C9 C10 H10 119.7 . . ?
C16 C11 C12 118.22(17) . . ?
C16 C11 B1 122.13(17) . . ?
C12 C11 B1 119.49(16) . . ?
C13 C12 C11 119.79(18) . . ?
C13 C12 C17 119.04(18) . . ?
C11 C12 C17 121.16(18) . . ?
C14 C13 C12 122.37(19) . . ?
C14 C13 H13 118.8 . . ?
C12 C13 H13 118.8 . . ?
C13 C14 C15 117.48(18) . . ?
C13 C14 C18 120.8(2) . . ?
C15 C14 C18 121.7(2) . . ?
C14 C15 C16 122.06(19) . . ?
C14 C15 H15 119.0 . . ?
C16 C15 H15 119.0 . . ?
C15 C16 C11 120.07(18) . . ?
C15 C16 C19 119.23(18) . . ?
C11 C16 C19 120.69(17) . . ?
C12 C17 H17A 109.5 . . ?
C12 C17 H17B 109.5 . . ?
H17A C17 H17B 109.5 . . ?
C12 C17 H17C 109.5 . . ?
H17A C17 H17C 109.5 . . ?
H17B C17 H17C 109.5 . . ?
C14 C18 H18A 109.5 . . ?
C14 C18 H18B 109.5 . . ?
H18A C18 H18B 109.5 . . ?
C14 C18 H18C 109.5 . . ?
H18A C18 H18C 109.5 . . ?
H18B C18 H18C 109.5 . . ?
C16 C19 H19A 109.5 . . ?
C16 C19 H19B 109.5 . . ?
H19A C19 H19B 109.5 . . ?
C16 C19 H19C 109.5 . . ?
H19A C19 H19C 109.5 . . ?
H19B C19 H19C 109.5 . . ?
C22 C21 C26 118.13(16) . . ?
C22 C21 B2 122.74(16) . . ?
C26 C21 B2 118.90(15) . . ?
C23 C22 C21 119.77(18) . . ?
C23 C22 C27 119.13(18) . . ?
C21 C22 C27 121.10(18) . . ?
C24 C23 C22 122.51(18) . . ?
C24 C23 H23 118.7 . . ?
C22 C23 H23 118.7 . . ?
C23 C24 C25 117.67(17) . . ?
C23 C24 C28 120.80(19) . . ?
C25 C24 C28 121.53(19) . . ?
C24 C25 C26 121.73(18) . . ?
C24 C25 H25 119.1 . . ?
C26 C25 H25 119.1 . . ?
C25 C26 C21 120.17(16) . . ?
C25 C26 C29 118.91(16) . . ?
C21 C26 C29 120.91(16) . . ?
C22 C27 H27A 109.5 . . ?
C22 C27 H27B 109.5 . . ?
H27A C27 H27B 109.5 . . ?
C22 C27 H27C 109.5 . . ?
H27A C27 H27C 109.5 . . ?
H27B C27 H27C 109.5 . . ?
C24 C28 H28A 109.5 . . ?
C24 C28 H28B 109.5 . . ?
H28A C28 H28B 109.5 . . ?
C24 C28 H28C 109.5 . . ?
H28A C28 H28C 109.5 . . ?
H28B C28 H28C 109.5 . . ?
C26 C29 H29A 109.5 . . ?
C26 C29 H29B 109.5 . . ?
H29A C29 H29B 109.5 . . ?
C26 C29 H29C 109.5 . . ?
H29A C29 H29C 109.5 . . ?
H29B C29 H29C 109.5 . . ?

loop_
_geom_bond_atom_site_label_1
_geom_bond_atom_site_label_2
_geom_bond_distance
_geom_bond_site_symmetry_2
_geom_bond_publ_flag
B1 C11 1.576(3) . ?
B1 C1 1.578(3) . ?
B1 B2 1.847(3) . ?
B1 H1 1.32(2) . ?
B1 H2 1.27(2) . ?
B2 C3 1.574(3) . ?
B2 C21 1.576(3) . ?
B2 H1 1.28(2) . ?
B2 H2 1.28(2) . ?
C1 C10 1.379(3) . ?
C1 C2 1.418(2) . ?
C2 C7 1.412(3) . ?
C2 C3 1.421(2) . ?
C3 C4 1.374(3) . ?
C4 C5 1.411(3) . ?
C4 H4 0.9500 . ?
C5 C6 1.371(3) . ?
C5 H5 0.9500 . ?
C6 C7 1.415(3) . ?
C6 H6 0.9500 . ?
C7 C8 1.418(3) . ?
C8 C9 1.370(3) . ?
C8 H8 0.9500 . ?
C9 C10 1.407(3) . ?
C9 H9 0.9500 . ?
C10 H10 0.9500 . ?
C11 C16 1.406(3) . ?
C11 C12 1.409(3) . ?
C12 C13 1.393(3) . ?
C12 C17 1.514(3) . ?
C13 C14 1.385(3) . ?
C13 H13 0.9500 . ?
C14 C15 1.387(3) . ?
C14 C18 1.507(3) . ?
C15 C16 1.394(3) . ?
C15 H15 0.9500 . ?
C16 C19 1.514(3) . ?
C17 H17A 0.9800 . ?
C17 H17B 0.9800 . ?
C17 H17C 0.9800 . ?
C18 H18A 0.9800 . ?
C18 H18B 0.9800 . ?
C18 H18C 0.9800 . ?
C19 H19A 0.9800 . ?
C19 H19B 0.9800 . ?
C19 H19C 0.9800 . ?
C21 C22 1.407(3) . ?
C21 C26 1.412(2) . ?
C22 C23 1.391(3) . ?
C22 C27 1.511(3) . ?
C23 C24 1.383(3) . ?
C23 H23 0.9500 . ?
C24 C25 1.388(3) . ?
C24 C28 1.508(3) . ?
C25 C26 1.394(3) . ?
C25 H25 0.9500 . ?
C26 C29 1.509(2) . ?
C27 H27A 0.9800 . ?
C27 H27B 0.9800 . ?
C27 H27C 0.9800 . ?
C28 H28A 0.9800 . ?
C28 H28B 0.9800 . ?
C28 H28C 0.9800 . ?
C29 H29A 0.9800 . ?
C29 H29B 0.9800 . ?
C29 H29C 0.9800 . ?

loop_
_geom_torsion_atom_site_label_1
_geom_torsion_atom_site_label_2
_geom_torsion_atom_site_label_3
_geom_torsion_atom_site_label_4
_geom_torsion
_geom_torsion_site_symmetry_1
_geom_torsion_site_symmetry_2
_geom_torsion_site_symmetry_3
_geom_torsion_site_symmetry_4
_geom_torsion_publ_flag
C11 B1 B2 C3 175.79(19) . . . . ?
C1 B1 B2 C3 -0.95(16) . . . . ?
C11 B1 B2 C21 -6.5(3) . . . . ?
C1 B1 B2 C21 176.80(19) . . . . ?
C11 B1 C1 C10 4.6(3) . . . . ?
B2 B1 C1 C10 -178.28(19) . . . . ?
C11 B1 C1 C2 -176.18(17) . . . . ?
B2 B1 C1 C2 0.90(18) . . . . ?
C10 C1 C2 C7 -1.8(3) . . . . ?
B1 C1 C2 C7 178.92(16) . . . . ?
C10 C1 C2 C3 178.79(17) . . . . ?
B1 C1 C2 C3 -0.5(2) . . . . ?
C7 C2 C3 C4 -0.9(3) . . . . ?
C1 C2 C3 C4 178.56(16) . . . . ?
C7 C2 C3 B2 -179.70(16) . . . . ?
C1 C2 C3 B2 -0.3(2) . . . . ?
C21 B2 C3 C4 4.0(3) . . . . ?
B1 B2 C3 C4 -177.90(18) . . . . ?
C21 B2 C3 C2 -177.31(16) . . . . ?
B1 B2 C3 C2 0.78(18) . . . . ?
C2 C3 C4 C5 0.5(3) . . . . ?
B2 C3 C4 C5 179.16(18) . . . . ?
C3 C4 C5 C6 -0.4(3) . . . . ?
C4 C5 C6 C7 0.5(3) . . . . ?
C1 C2 C7 C6 -178.43(17) . . . . ?
C3 C2 C7 C6 1.0(3) . . . . ?
C1 C2 C7 C8 1.7(3) . . . . ?
C3 C2 C7 C8 -178.93(17) . . . . ?
C5 C6 C7 C2 -0.8(3) . . . . ?
C5 C6 C7 C8 179.1(2) . . . . ?
C2 C7 C8 C9 -0.4(3) . . . . ?
C6 C7 C8 C9 179.7(2) . . . . ?
C7 C8 C9 C10 -0.7(3) . . . . ?
C2 C1 C10 C9 0.6(3) . . . . ?
B1 C1 C10 C9 179.77(19) . . . . ?
C8 C9 C10 C1 0.6(3) . . . . ?
C1 B1 C11 C16 -99.8(2) . . . . ?
B2 B1 C11 C16 84.2(3) . . . . ?
C1 B1 C11 C12 75.5(2) . . . . ?
B2 B1 C11 C12 -100.6(2) . . . . ?
C16 C11 C12 C13 0.1(3) . . . . ?
B1 C11 C12 C13 -175.33(18) . . . . ?
C16 C11 C12 C17 179.2(2) . . . . ?
B1 C11 C12 C17 3.7(3) . . . . ?
C11 C12 C13 C14 1.1(3) . . . . ?
C17 C12 C13 C14 -177.9(2) . . . . ?
C12 C13 C14 C15 -1.3(3) . . . . ?
C12 C13 C14 C18 178.8(2) . . . . ?
C13 C14 C15 C16 0.2(3) . . . . ?
C18 C14 C15 C16 -179.85(19) . . . . ?
C14 C15 C16 C11 1.0(3) . . . . ?
C14 C15 C16 C19 -179.5(2) . . . . ?
C12 C11 C16 C15 -1.1(3) . . . . ?
B1 C11 C16 C15 174.18(17) . . . . ?
C12 C11 C16 C19 179.4(2) . . . . ?
B1 C11 C16 C19 -5.3(3) . . . . ?
C3 B2 C21 C22 -106.7(2) . . . . ?
B1 B2 C21 C22 76.0(3) . . . . ?
C3 B2 C21 C26 67.5(2) . . . . ?
B1 B2 C21 C26 -109.8(2) . . . . ?
C26 C21 C22 C23 -1.5(3) . . . . ?
B2 C21 C22 C23 172.74(18) . . . . ?
C26 C21 C22 C27 178.7(2) . . . . ?
B2 C21 C22 C27 -7.0(3) . . . . ?
C21 C22 C23 C24 0.3(3) . . . . ?
C27 C22 C23 C24 -179.9(2) . . . . ?
C22 C23 C24 C25 0.6(3) . . . . ?
C22 C23 C24 C28 -179.2(2) . . . . ?
C23 C24 C25 C26 -0.4(3) . . . . ?
C28 C24 C25 C26 179.45(18) . . . . ?
C24 C25 C26 C21 -0.8(3) . . . . ?
C24 C25 C26 C29 179.38(18) . . . . ?
C22 C21 C26 C25 1.7(3) . . . . ?
B2 C21 C26 C25 -172.76(16) . . . . ?
C22 C21 C26 C29 -178.42(18) . . . . ?
B2 C21 C26 C29 7.1(3) . . . . ?
